data_1566774
loop_
_publ_author_name
'Wei, Xiao'
'Xu, Chao'
'Li, Hao'
'Kang, Xi'
'Zhu, Manzhou'

_publ_section_title
;
 Fabrication of a Family of Atomically Precise Silver Nanoclusters via
 Dual-Level Kinetical Control
;
_journal_name_full 'Chemical Science'
_journal_paper_doi 10.1039/D2SC01016J
_journal_year 2022
_chemical_formula_sum 'C29 H18 N'
_chemical_formula_weight 380.44
_space_group_crystal_system triclinic
_space_group_IT_number 2
_space_group_name_Hall '-P 1'
_space_group_name_H-M_alt 'P -1'
_atom_sites_solution_hydrogens mixed
_audit_creation_method SHELXL-2018/3
_audit_update_record
;
2021-09-05 deposited with the CCDC.	2022-04-07 downloaded from the CCDC.
;
_cell_angle_alpha 105.478(7)
_cell_angle_beta 90.206(7)
_cell_angle_gamma 96.312(8)
_cell_formula_units_Z 4
_cell_length_a 8.4867(18)
_cell_length_b 12.972(3)
_cell_length_c 18.128(4)
_cell_measurement_reflns_used 5065
_cell_measurement_temperature 296(2)
_cell_measurement_theta_max 27.86
_cell_measurement_theta_min 2.25
_cell_volume 1910.5(7)
_computing_cell_refinement 'Bruker SAINT'
_computing_data_collection 'Bruker APEX2'
_computing_data_reduction 'Bruker SAINT'
_computing_molecular_graphics 'Bruker SHELXTL'
_computing_publication_material 'Bruker SHELXTL'
_computing_structure_refinement 'SHELXL-2014 (Sheldrick 2014)'
_computing_structure_solution 'SHELXS-97 (Sheldrick 2008)'
_diffrn_ambient_temperature 296(2)
_diffrn_measured_fraction_theta_full 0.998
_diffrn_measured_fraction_theta_max 0.984
_diffrn_measurement_device_type 'Bruker APEX-II CCD'
_diffrn_measurement_method '\f and \w scans'
_diffrn_radiation_type MoK\a
_diffrn_radiation_wavelength 0.71073
_diffrn_reflns_av_R_equivalents 0.0393
_diffrn_reflns_av_unetI/netI 0.0633
_diffrn_reflns_Laue_measured_fraction_full 0.998
_diffrn_reflns_Laue_measured_fraction_max 0.984
_diffrn_reflns_limit_h_max 11
_diffrn_reflns_limit_h_min -11
_diffrn_reflns_limit_k_max 17
_diffrn_reflns_limit_k_min -17
_diffrn_reflns_limit_l_max 24
_diffrn_reflns_limit_l_min -24
_diffrn_reflns_number 23393
_diffrn_reflns_point_group_measured_fraction_full 0.998
_diffrn_reflns_point_group_measured_fraction_max 0.984
_diffrn_reflns_theta_full 25.242
_diffrn_reflns_theta_max 28.439
_diffrn_reflns_theta_min 1.640
_exptl_absorpt_coefficient_mu 0.076
_exptl_absorpt_correction_type none
_exptl_crystal_colour yellow
_exptl_crystal_density_diffrn 1.323
_exptl_crystal_description cubic
_exptl_crystal_F_000 796
_exptl_crystal_size_max 0.200
_exptl_crystal_size_mid 0.150
_exptl_crystal_size_min 0.100
_refine_diff_density_max 0.332
_refine_diff_density_min -0.237
_refine_diff_density_rms 0.047
_refine_ls_extinction_method none
_refine_ls_goodness_of_fit_ref 1.003
_refine_ls_hydrogen_treatment mixed
_refine_ls_matrix_type full
_refine_ls_number_parameters 549
_refine_ls_number_reflns 9486
_refine_ls_number_restraints 3
_refine_ls_restrained_S_all 1.006
_refine_ls_R_factor_all 0.1028
_refine_ls_R_factor_gt 0.0555
_refine_ls_shift/su_max 0.000
_refine_ls_shift/su_mean 0.000
_refine_ls_structure_factor_coef Fsqd
_refine_ls_weighting_details 'w=1/[\s^2^(Fo^2^)+(0.0796P)^2^] where P=(Fo^2^+2Fc^2^)/3'
_refine_ls_weighting_scheme calc
_refine_ls_wR_factor_gt 0.1304
_refine_ls_wR_factor_ref 0.1530
_reflns_Friedel_coverage 0.000
_reflns_number_gt 5807
_reflns_number_total 9486
_reflns_threshold_expression 'I > 2\s(I)'
_cod_data_source_file d2sc01016j2.cif
_cod_data_source_block 1
_cod_original_cell_volume 1910.6(7)
_cod_database_code 1566774
_shelx_shelxl_version_number 2018/3
_shelx_space_group_comment
;
The symmetry employed for this shelxl refinement is uniquely defined
by the following loop, which should always be used as a source of
symmetry information in preference to the above space-group names.
They are only intended as comments.
;
_shelx_estimated_absorpt_t_min 0.985
_shelx_estimated_absorpt_t_max 0.992

loop_
_space_group_symop_operation_xyz
'x, y, z'
'-x, -y, -z'

loop_
_atom_site_label
_atom_site_type_symbol
_atom_site_fract_x
_atom_site_fract_y
_atom_site_fract_z
_atom_site_U_iso_or_equiv
_atom_site_adp_type
_atom_site_occupancy
_atom_site_site_symmetry_order
_atom_site_calc_flag
_atom_site_refinement_flags_posn
_atom_site_refinement_flags_adp
_atom_site_refinement_flags_occupancy
_atom_site_disorder_assembly
_atom_site_disorder_group
N1 N 0.75688(17) 0.51586(11) 0.58665(7) 0.0288(3) Uani 1 1 d . . . . .
N2 N 0.68597(17) 0.51328(11) 0.88391(7) 0.0291(3) Uani 1 1 d . . . . .
C11 C 0.63868(18) 0.43590(12) 0.67483(9) 0.0233(3) Uani 1 1 d . . . . .
C10 C 0.74194(19) 0.52536(13) 0.66469(9) 0.0244(4) Uani 1 1 d . . . . .
C13 C 0.69305(19) 0.50959(13) 0.80652(9) 0.0239(3) Uani 1 1 d . . . . .
C9 C 0.81391(19) 0.61156(12) 0.72234(9) 0.0238(3) Uani 1 1 d . . . . .
C12 C 0.61800(18) 0.42416(12) 0.74931(9) 0.0227(3) Uani 1 1 d . . . . .
C8 C 0.92485(19) 0.70017(12) 0.70094(9) 0.0250(4) Uani 1 1 d . . . . .
C44 C 0.5073(2) 0.22167(13) 0.71955(9) 0.0268(4) Uani 1 1 d . . . . .
C14 C 0.78317(19) 0.60421(12) 0.79729(9) 0.0241(3) Uani 1 1 d . . . . .
C32 C 1.0961(2) 0.70393(14) 0.72931(9) 0.0290(4) Uani 1 1 d . . . . .
C45 C 0.51857(19) 0.33395(12) 0.77481(9) 0.0240(4) Uani 1 1 d . . . . .
C21 C 0.8923(2) 0.81598(13) 0.73877(9) 0.0281(4) Uani 1 1 d . . . . .
C46 C 0.34242(19) 0.35078(13) 0.78361(9) 0.0266(4) Uani 1 1 d . . . . .
C53 C 0.6606(2) 0.41566(13) 0.90542(9) 0.0275(4) Uani 1 1 d . . . . .
C7 C 0.9250(2) 0.68516(13) 0.61368(9) 0.0269(4) Uani 1 1 d . . . . .
C52 C 0.58153(19) 0.32636(13) 0.85325(9) 0.0262(4) Uani 1 1 d . . . . .
C34 C 0.5801(2) 0.37556(13) 0.59849(9) 0.0268(4) Uani 1 1 d . . . . .
C16 C 0.7589(2) 0.61286(13) 0.92597(10) 0.0308(4) Uani 1 1 d . . . . .
C6 C 0.8496(2) 0.59549(13) 0.56076(9) 0.0288(4) Uani 1 1 d . . . . .
C15 C 0.8229(2) 0.67107(13) 0.87511(9) 0.0294(4) Uani 1 1 d . . . . .
C26 C 1.0302(2) 0.87870(14) 0.77390(10) 0.0343(4) Uani 1 1 d . . . . .
C39 C 0.6274(2) 0.16520(14) 0.68506(10) 0.0344(4) Uani 1 1 d . . . . .
H39A H 0.732397 0.196072 0.692743 0.041 Uiso 1 1 calc R U . . .
C33 C 0.6588(2) 0.42521(14) 0.54611(10) 0.0306(4) Uani 1 1 d . . . . .
C47 C 0.2478(2) 0.25644(14) 0.74697(10) 0.0316(4) Uani 1 1 d . . . . .
C50 C 0.2764(2) 0.44059(14) 0.82463(10) 0.0330(4) Uani 1 1 d . . . . .
H50A H 0.340368 0.503176 0.849729 0.040 Uiso 1 1 calc R U . . .
C27 C 1.1558(2) 0.80831(15) 0.76873(10) 0.0357(4) Uani 1 1 d . . . . .
C57 C 0.5551(2) 0.23065(14) 0.87536(10) 0.0348(4) Uani 1 1 d . . . . .
H57A H 0.500477 0.170652 0.841245 0.042 Uiso 1 1 calc R U . . .
C43 C 0.3496(2) 0.17533(14) 0.70795(10) 0.0323(4) Uani 1 1 d . . . . .
C38 C 0.4643(2) 0.28876(15) 0.56998(11) 0.0374(4) Uani 1 1 d . . . . .
H38A H 0.406361 0.258049 0.603766 0.045 Uiso 1 1 calc R U . . .
C31 C 1.1887(2) 0.62066(16) 0.71842(11) 0.0397(5) Uani 1 1 d . . . . .
H31A H 1.148274 0.551016 0.691790 0.048 Uiso 1 1 calc R U . . .
C22 C 0.7529(2) 0.86160(15) 0.74000(11) 0.0390(5) Uani 1 1 d . . . . .
H22A H 0.661355 0.820647 0.715424 0.047 Uiso 1 1 calc R U . . .
C2 C 1.0100(2) 0.76477(15) 0.58569(10) 0.0374(4) Uani 1 1 d . . . . .
H2A H 1.060091 0.825446 0.620961 0.045 Uiso 1 1 calc R U . . .
C17 C 0.7626(2) 0.65728(15) 1.00463(10) 0.0417(5) Uani 1 1 d . . . . .
H17A H 0.714566 0.618976 1.036804 0.050 Uiso 1 1 calc R U . . .
C51 C 0.1119(2) 0.43519(17) 0.82751(11) 0.0430(5) Uani 1 1 d . . . . .
H51A H 0.065020 0.494939 0.854460 0.052 Uiso 1 1 calc R U . . .
C54 C 0.7211(2) 0.40557(16) 0.97457(11) 0.0418(5) Uani 1 1 d . . . . .
H54A H 0.780836 0.464008 1.007847 0.050 Uiso 1 1 calc R U . . .
C3 C 1.0236(2) 0.75838(16) 0.50910(11) 0.0388(5) Uani 1 1 d . . . . .
C56 C 0.6062(3) 0.22084(15) 0.94535(11) 0.0426(5) Uani 1 1 d . . . . .
C48 C 0.0838(2) 0.25162(17) 0.75022(12) 0.0428(5) Uani 1 1 d . . . . .
H48A H 0.019560 0.188889 0.725654 0.051 Uiso 1 1 calc R U . . .
C25 C 1.0276(3) 0.98720(16) 0.81025(12) 0.0503(6) Uani 1 1 d . . . . .
H25A H 1.119958 1.029485 0.832677 0.060 Uiso 1 1 calc R U . . .
C20 C 0.8980(3) 0.77476(15) 0.90767(11) 0.0464(5) Uani 1 1 d . . . . .
H20A H 0.942125 0.815567 0.876203 0.056 Uiso 1 1 calc R U . . .
C42 C 0.3131(2) 0.07067(15) 0.66285(12) 0.0463(5) Uani 1 1 d . . . . .
H42A H 0.208503 0.038809 0.656028 0.056 Uiso 1 1 calc R U . . .
C49 C 0.0180(2) 0.34168(18) 0.79059(12) 0.0483(5) Uani 1 1 d . . . . .
H49A H -0.091721 0.339349 0.792989 0.058 Uiso 1 1 calc R U . . .
C37 C 0.4351(3) 0.24838(17) 0.49295(11) 0.0472(5) Uani 1 1 d . . . . .
H37A H 0.357857 0.190317 0.474383 0.057 Uiso 1 1 calc R U . . .
C40 C 0.5891(3) 0.06105(15) 0.63844(12) 0.0465(5) Uani 1 1 d . . . . .
H40A H 0.669173 0.022638 0.613973 0.056 Uiso 1 1 calc R U . . .
C5 C 0.8655(3) 0.58683(17) 0.48315(11) 0.0540(6) Uani 1 1 d D . . . .
C55 C 0.6927(3) 0.30967(16) 0.99375(11) 0.0480(5) Uani 1 1 d . . . . .
H55A H 0.732649 0.304544 1.040321 0.058 Uiso 1 1 calc R U . . .
C23 C 0.7507(3) 0.96904(16) 0.77822(13) 0.0527(6) Uani 1 1 d . . . . .
H23A H 0.656188 0.999716 0.780732 0.063 Uiso 1 1 calc R U . . .
C4 C 0.9520(3) 0.66709(17) 0.45846(11) 0.0520(6) Uani 1 1 d . . . . .
H4A H 0.961825 0.658916 0.406189 0.062 Uiso 1 1 calc R U . . .
C41 C 0.4341(3) 0.01424(16) 0.62814(13) 0.0535(6) Uani 1 1 d . . . . .
H41A H 0.410636 -0.055913 0.597585 0.064 Uiso 1 1 calc R U . . .
C28 C 1.3098(2) 0.8299(2) 0.79967(13) 0.0551(6) Uani 1 1 d . . . . .
H28A H 1.350119 0.899251 0.826874 0.066 Uiso 1 1 calc R U . . .
C18 C 0.8386(3) 0.75876(16) 1.03364(11) 0.0531(6) Uani 1 1 d . . . . .
H18A H 0.844222 0.789134 1.086339 0.064 Uiso 1 1 calc R U . . .
C30 C 1.3436(3) 0.6427(2) 0.74794(13) 0.0555(6) Uani 1 1 d . . . . .
H30A H 1.408610 0.587768 0.739966 0.067 Uiso 1 1 calc R U . . .
C24 C 0.8877(3) 1.03138(17) 0.81276(13) 0.0585(7) Uani 1 1 d . . . . .
H24A H 0.884725 1.103695 0.837831 0.070 Uiso 1 1 calc R U . . .
C19 C 0.9073(3) 0.81717(17) 0.98600(12) 0.0587(7) Uani 1 1 d . . . . .
H19A H 0.960167 0.885580 1.007034 0.070 Uiso 1 1 calc R U . . .
C35 C 0.6309(3) 0.38204(19) 0.46801(12) 0.0564(6) Uani 1 1 d D . . . .
C36 C 0.5202(3) 0.29379(19) 0.44304(12) 0.0634(7) Uani 1 1 d . . . . .
H36A H 0.502195 0.263817 0.390657 0.076 Uiso 1 1 calc R U . . .
C29 C 1.4017(3) 0.7456(2) 0.78905(14) 0.0638(7) Uani 1 1 d . . . . .
H29A H 1.504445 0.758666 0.810023 0.077 Uiso 1 1 calc R U . . .
C1 C 1.1161(3) 0.84573(18) 0.48132(13) 0.0635(7) Uani 1 1 d . . . . .
H1A H 1.157691 0.903227 0.524478 0.095 Uiso 1 1 calc R U . . .
H1B H 1.202070 0.816941 0.451319 0.095 Uiso 1 1 calc R U . . .
H1C H 1.047597 0.872743 0.450433 0.095 Uiso 1 1 calc R U . . .
C58 C 0.5666(3) 0.11688(17) 0.96828(14) 0.0691(8) Uani 1 1 d . . . . .
H58A H 0.506164 0.064691 0.927497 0.104 Uiso 1 1 calc R U . . .
H58B H 0.662969 0.089724 0.978184 0.104 Uiso 1 1 calc R U . . .
H58C H 0.505565 0.130484 1.013657 0.104 Uiso 1 1 calc R U . . .
H5 H 0.852(3) 0.5206(11) 0.4392(9) 0.111(10) Uiso 1 1 d D . . . .
H35 H 0.678(2) 0.4039(17) 0.4233(7) 0.091(8) Uiso 1 1 d D . . . .

loop_
_atom_site_aniso_label
_atom_site_aniso_U_11
_atom_site_aniso_U_22
_atom_site_aniso_U_33
_atom_site_aniso_U_23
_atom_site_aniso_U_13
_atom_site_aniso_U_12
N1 0.0414(8) 0.0268(8) 0.0161(7) 0.0044(6) 0.0013(6) -0.0025(7)
N2 0.0432(9) 0.0245(8) 0.0166(7) 0.0039(6) 0.0019(6) -0.0049(7)
C11 0.0232(8) 0.0228(8) 0.0224(8) 0.0038(7) 0.0005(6) 0.0012(7)
C10 0.0297(9) 0.0252(9) 0.0188(8) 0.0061(7) 0.0033(7) 0.0044(7)
C13 0.0278(8) 0.0248(9) 0.0189(8) 0.0057(7) 0.0027(6) 0.0025(7)
C9 0.0281(9) 0.0222(8) 0.0201(8) 0.0044(7) 0.0033(6) 0.0016(7)
C12 0.0236(8) 0.0224(8) 0.0208(8) 0.0039(7) 0.0024(6) 0.0014(7)
C8 0.0286(9) 0.0242(9) 0.0210(8) 0.0063(7) 0.0013(7) -0.0021(7)
C44 0.0318(9) 0.0251(9) 0.0226(8) 0.0063(7) 0.0015(7) -0.0008(7)
C14 0.0275(8) 0.0229(8) 0.0203(8) 0.0043(7) 0.0021(6) 0.0001(7)
C32 0.0309(9) 0.0345(10) 0.0237(9) 0.0135(8) 0.0036(7) -0.0009(8)
C45 0.0259(8) 0.0244(9) 0.0214(8) 0.0065(7) 0.0024(6) 0.0005(7)
C21 0.0390(10) 0.0245(9) 0.0218(8) 0.0088(7) 0.0042(7) 0.0012(8)
C46 0.0270(9) 0.0282(9) 0.0258(9) 0.0099(7) 0.0050(7) 0.0012(7)
C53 0.0345(9) 0.0265(9) 0.0211(8) 0.0068(7) 0.0040(7) 0.0004(7)
C7 0.0312(9) 0.0275(9) 0.0219(8) 0.0069(7) 0.0033(7) 0.0019(7)
C52 0.0283(9) 0.0265(9) 0.0241(9) 0.0071(7) 0.0065(7) 0.0039(7)
C34 0.0327(9) 0.0243(9) 0.0222(8) 0.0046(7) -0.0012(7) 0.0031(7)
C16 0.0398(10) 0.0274(9) 0.0227(9) 0.0051(8) 0.0019(7) -0.0022(8)
C6 0.0349(9) 0.0297(9) 0.0233(9) 0.0097(8) 0.0056(7) 0.0032(8)
C15 0.0364(10) 0.0282(9) 0.0207(8) 0.0041(7) 0.0026(7) -0.0020(8)
C26 0.0432(11) 0.0287(10) 0.0282(9) 0.0080(8) 0.0033(8) -0.0087(8)
C39 0.0341(10) 0.0331(10) 0.0339(10) 0.0051(8) 0.0025(8) 0.0046(8)
C33 0.0375(10) 0.0280(9) 0.0235(9) 0.0033(8) -0.0016(7) 0.0000(8)
C47 0.0293(9) 0.0340(10) 0.0320(10) 0.0120(8) 0.0035(7) -0.0020(8)
C50 0.0363(10) 0.0340(10) 0.0304(10) 0.0109(8) 0.0052(8) 0.0057(8)
C27 0.0337(10) 0.0422(11) 0.0304(10) 0.0128(9) 0.0018(8) -0.0061(9)
C57 0.0440(11) 0.0291(10) 0.0315(10) 0.0098(8) 0.0035(8) 0.0010(8)
C43 0.0342(10) 0.0287(10) 0.0318(10) 0.0075(8) 0.0018(8) -0.0033(8)
C38 0.0397(11) 0.0384(11) 0.0317(10) 0.0095(9) -0.0065(8) -0.0051(9)
C31 0.0418(11) 0.0482(12) 0.0361(11) 0.0212(9) 0.0107(9) 0.0105(9)
C22 0.0442(11) 0.0400(11) 0.0337(10) 0.0111(9) 0.0018(8) 0.0064(9)
C2 0.0448(11) 0.0381(11) 0.0280(10) 0.0117(9) 0.0025(8) -0.0075(9)
C17 0.0668(14) 0.0323(11) 0.0211(9) 0.0042(8) 0.0059(9) -0.0076(10)
C51 0.0399(11) 0.0515(13) 0.0411(11) 0.0130(10) 0.0087(9) 0.0189(10)
C54 0.0578(13) 0.0397(11) 0.0268(10) 0.0105(9) -0.0040(9) -0.0035(10)
C3 0.0465(11) 0.0434(11) 0.0286(10) 0.0156(9) 0.0065(8) -0.0008(9)
C56 0.0629(13) 0.0341(11) 0.0349(11) 0.0164(9) 0.0047(10) 0.0053(10)
C48 0.0299(10) 0.0506(13) 0.0458(12) 0.0127(10) 0.0014(9) -0.0032(9)
C25 0.0670(15) 0.0322(11) 0.0444(12) 0.0045(10) 0.0071(11) -0.0119(11)
C20 0.0689(14) 0.0364(11) 0.0270(10) 0.0069(9) 0.0016(9) -0.0194(10)
C42 0.0450(12) 0.0340(11) 0.0508(13) 0.0017(10) -0.0002(10) -0.0106(10)
C49 0.0260(10) 0.0684(15) 0.0531(13) 0.0186(12) 0.0066(9) 0.0111(10)
C37 0.0530(13) 0.0454(12) 0.0361(11) 0.0061(10) -0.0137(9) -0.0133(10)
C40 0.0535(13) 0.0350(11) 0.0448(12) -0.0025(10) 0.0075(10) 0.0113(10)
C5 0.0857(17) 0.0446(13) 0.0236(10) 0.0043(10) 0.0081(10) -0.0151(12)
C55 0.0739(15) 0.0437(12) 0.0292(11) 0.0162(10) -0.0072(10) 0.0030(11)
C23 0.0692(16) 0.0414(13) 0.0533(14) 0.0166(11) 0.0155(12) 0.0214(12)
C4 0.0773(16) 0.0545(14) 0.0222(10) 0.0137(10) 0.0090(10) -0.0092(12)
C41 0.0637(15) 0.0289(11) 0.0541(14) -0.0090(10) 0.0002(11) -0.0040(11)
C28 0.0404(12) 0.0700(16) 0.0523(14) 0.0215(12) -0.0055(10) -0.0175(12)
C18 0.0871(17) 0.0415(12) 0.0207(10) 0.0000(9) 0.0014(10) -0.0140(12)
C30 0.0416(12) 0.0809(17) 0.0616(15) 0.0444(14) 0.0165(11) 0.0201(12)
C24 0.0910(19) 0.0270(11) 0.0562(15) 0.0091(11) 0.0203(14) 0.0068(12)
C19 0.0935(18) 0.0401(12) 0.0300(11) 0.0012(10) -0.0022(11) -0.0257(12)
C35 0.0792(16) 0.0569(14) 0.0232(10) 0.0060(10) -0.0034(10) -0.0224(13)
C36 0.0866(18) 0.0653(16) 0.0246(11) 0.0015(11) -0.0122(11) -0.0244(14)
C29 0.0318(11) 0.103(2) 0.0673(17) 0.0452(16) -0.0018(11) -0.0001(13)
C1 0.0829(18) 0.0672(16) 0.0401(13) 0.0262(12) 0.0067(12) -0.0218(13)
C58 0.118(2) 0.0440(13) 0.0517(15) 0.0285(12) -0.0021(14) -0.0004(14)

loop_
_atom_type_symbol
_atom_type_description
_atom_type_scat_dispersion_real
_atom_type_scat_dispersion_imag
_atom_type_scat_source
C C 0.0033 0.0016 'International Tables Vol C Tables 4.2.6.8 and 6.1.1.4'
N N 0.0061 0.0033 'International Tables Vol C Tables 4.2.6.8 and 6.1.1.4'
H H 0.0000 0.0000 'International Tables Vol C Tables 4.2.6.8 and 6.1.1.4'

loop_
_geom_angle_atom_site_label_1
_geom_angle_atom_site_label_2
_geom_angle_atom_site_label_3
_geom_angle
_geom_angle_site_symmetry_1
_geom_angle_site_symmetry_3
_geom_angle_publ_flag
C33 N1 C10 108.39(13) . . ?
C33 N1 C6 130.45(14) . . ?
C10 N1 C6 120.95(14) . . ?
C16 N2 C13 108.18(13) . . ?
C16 N2 C53 128.78(14) . . ?
C13 N2 C53 119.21(13) . . ?
C12 C11 C10 118.89(14) . . ?
C12 C11 C34 135.52(15) . . ?
C10 C11 C34 105.58(13) . . ?
C9 C10 N1 124.06(14) . . ?
C9 C10 C11 126.54(14) . . ?
N1 C10 C11 109.37(14) . . ?
C12 C13 N2 122.55(14) . . ?
C12 C13 C14 127.39(15) . . ?
N2 C13 C14 110.06(14) . . ?
C10 C9 C14 114.42(14) . . ?
C10 C9 C8 119.54(14) . . ?
C14 C9 C8 125.92(14) . . ?
C13 C12 C11 113.85(14) . . ?
C13 C12 C45 117.25(13) . . ?
C11 C12 C45 128.82(14) . . ?
C32 C8 C21 100.62(13) . . ?
C32 C8 C9 112.06(13) . . ?
C21 C8 C9 115.75(13) . . ?
C32 C8 C7 108.14(13) . . ?
C21 C8 C7 107.64(12) . . ?
C9 C8 C7 111.85(13) . . ?
C39 C44 C43 120.56(16) . . ?
C39 C44 C45 128.91(15) . . ?
C43 C44 C45 110.50(14) . . ?
C9 C14 C13 118.39(14) . . ?
C9 C14 C15 136.52(15) . . ?
C13 C14 C15 105.08(13) . . ?
C31 C32 C27 121.04(17) . . ?
C31 C32 C8 128.28(16) . . ?
C27 C32 C8 110.66(15) . . ?
C44 C45 C46 101.25(13) . . ?
C44 C45 C12 116.26(13) . . ?
C46 C45 C12 113.24(13) . . ?
C44 C45 C52 107.73(13) . . ?
C46 C45 C52 106.94(12) . . ?
C12 C45 C52 110.66(13) . . ?
C22 C21 C26 120.04(17) . . ?
C22 C21 C8 129.09(16) . . ?
C26 C21 C8 110.85(15) . . ?
C50 C46 C47 121.12(16) . . ?
C50 C46 C45 128.67(16) . . ?
C47 C46 C45 110.09(15) . . ?
C52 C53 C54 119.82(16) . . ?
C52 C53 N2 117.98(14) . . ?
C54 C53 N2 122.08(16) . . ?
C6 C7 C2 117.73(15) . . ?
C6 C7 C8 123.71(14) . . ?
C2 C7 C8 118.53(15) . . ?
C53 C52 C57 117.61(16) . . ?
C53 C52 C45 121.06(14) . . ?
C57 C52 C45 121.28(15) . . ?
C38 C34 C33 118.39(16) . . ?
C38 C34 C11 134.16(16) . . ?
C33 C34 C11 107.35(14) . . ?
C17 C16 N2 128.37(16) . . ?
C17 C16 C15 122.28(16) . . ?
N2 C16 C15 109.17(14) . . ?
C7 C6 C5 119.06(16) . . ?
C7 C6 N1 119.47(14) . . ?
C5 C6 N1 121.47(16) . . ?
C20 C15 C16 117.04(16) . . ?
C20 C15 C14 135.56(16) . . ?
C16 C15 C14 107.30(14) . . ?
C25 C26 C21 120.22(19) . . ?
C25 C26 C27 131.36(19) . . ?
C21 C26 C27 108.26(15) . . ?
C44 C39 C40 118.89(18) . . ?
C44 C39 H39A 120.6 . . ?
C40 C39 H39A 120.6 . . ?
C35 C33 N1 130.63(17) . . ?
C35 C33 C34 120.29(17) . . ?
N1 C33 C34 109.08(14) . . ?
C48 C47 C46 120.11(17) . . ?
C48 C47 C43 130.75(17) . . ?
C46 C47 C43 109.13(15) . . ?
C46 C50 C51 118.43(18) . . ?
C46 C50 H50A 120.8 . . ?
C51 C50 H50A 120.8 . . ?
C32 C27 C28 120.17(19) . . ?
C32 C27 C26 109.10(16) . . ?
C28 C27 C26 130.60(19) . . ?
C56 C57 C52 123.26(18) . . ?
C56 C57 H57A 118.4 . . ?
C52 C57 H57A 118.4 . . ?
C42 C43 C44 120.09(17) . . ?
C42 C43 C47 131.44(17) . . ?
C44 C43 C47 108.41(15) . . ?
C37 C38 C34 120.65(18) . . ?
C37 C38 H38A 119.7 . . ?
C34 C38 H38A 119.7 . . ?
C32 C31 C30 118.7(2) . . ?
C32 C31 H31A 120.6 . . ?
C30 C31 H31A 120.6 . . ?
C21 C22 C23 119.22(19) . . ?
C21 C22 H22A 120.4 . . ?
C23 C22 H22A 120.4 . . ?
C3 C2 C7 123.78(18) . . ?
C3 C2 H2A 118.1 . . ?
C7 C2 H2A 118.1 . . ?
C18 C17 C16 118.29(17) . . ?
C18 C17 H17A 120.9 . . ?
C16 C17 H17A 120.9 . . ?
C49 C51 C50 120.37(18) . . ?
C49 C51 H51A 119.8 . . ?
C50 C51 H51A 119.8 . . ?
C55 C54 C53 120.35(18) . . ?
C55 C54 H54A 119.8 . . ?
C53 C54 H54A 119.8 . . ?
C4 C3 C2 116.88(17) . . ?
C4 C3 C1 120.93(17) . . ?
C2 C3 C1 122.17(18) . . ?
C55 C56 C57 117.31(17) . . ?
C55 C56 C58 121.54(18) . . ?
C57 C56 C58 121.14(19) . . ?
C49 C48 C47 118.69(19) . . ?
C49 C48 H48A 120.7 . . ?
C47 C48 H48A 120.7 . . ?
C24 C25 C26 119.4(2) . . ?
C24 C25 H25A 120.3 . . ?
C26 C25 H25A 120.3 . . ?
C19 C20 C15 120.58(18) . . ?
C19 C20 H20A 119.7 . . ?
C15 C20 H20A 119.7 . . ?
C41 C42 C43 119.15(19) . . ?
C41 C42 H42A 120.4 . . ?
C43 C42 H42A 120.4 . . ?
C48 C49 C51 121.27(18) . . ?
C48 C49 H49A 119.4 . . ?
C51 C49 H49A 119.4 . . ?
C38 C37 C36 119.75(19) . . ?
C38 C37 H37A 120.1 . . ?
C36 C37 H37A 120.1 . . ?
C41 C40 C39 120.73(19) . . ?
C41 C40 H40A 119.6 . . ?
C39 C40 H40A 119.6 . . ?
C4 C5 C6 120.96(19) . . ?
C4 C5 H5 107.6(13) . . ?
C6 C5 H5 128.7(14) . . ?
C54 C55 C56 121.42(18) . . ?
C54 C55 H55A 119.3 . . ?
C56 C55 H55A 119.3 . . ?
C22 C23 C24 120.7(2) . . ?
C22 C23 H23A 119.6 . . ?
C24 C23 H23A 119.6 . . ?
C3 C4 C5 121.54(18) . . ?
C3 C4 H4A 119.2 . . ?
C5 C4 H4A 119.2 . . ?
C40 C41 C42 120.54(18) . . ?
C40 C41 H41A 119.7 . . ?
C42 C41 H41A 119.7 . . ?
C29 C28 C27 118.4(2) . . ?
C29 C28 H28A 120.8 . . ?
C27 C28 H28A 120.8 . . ?
C17 C18 C19 121.19(18) . . ?
C17 C18 H18A 119.4 . . ?
C19 C18 H18A 119.4 . . ?
C29 C30 C31 120.4(2) . . ?
C29 C30 H30A 119.8 . . ?
C31 C30 H30A 119.8 . . ?
C25 C24 C23 120.4(2) . . ?
C25 C24 H24A 119.8 . . ?
C23 C24 H24A 119.8 . . ?
C20 C19 C18 120.52(19) . . ?
C20 C19 H19A 119.7 . . ?
C18 C19 H19A 119.7 . . ?
C36 C35 C33 118.65(19) . . ?
C36 C35 H35 110.1(12) . . ?
C33 C35 H35 131.3(12) . . ?
C37 C36 C35 122.0(2) . . ?
C37 C36 H36A 119.0 . . ?
C35 C36 H36A 119.0 . . ?
C30 C29 C28 121.2(2) . . ?
C30 C29 H29A 119.4 . . ?
C28 C29 H29A 119.4 . . ?
C3 C1 H1A 109.5 . . ?
C3 C1 H1B 109.5 . . ?
H1A C1 H1B 109.5 . . ?
C3 C1 H1C 109.5 . . ?
H1A C1 H1C 109.5 . . ?
H1B C1 H1C 109.5 . . ?
C56 C58 H58A 109.5 . . ?
C56 C58 H58B 109.5 . . ?
H58A C58 H58B 109.5 . . ?
C56 C58 H58C 109.5 . . ?
H58A C58 H58C 109.5 . . ?
H58B C58 H58C 109.5 . . ?

loop_
_geom_bond_atom_site_label_1
_geom_bond_atom_site_label_2
_geom_bond_distance
_geom_bond_site_symmetry_2
_geom_bond_publ_flag
N1 C33 1.391(2) . ?
N1 C10 1.395(2) . ?
N1 C6 1.410(2) . ?
N2 C16 1.389(2) . ?
N2 C13 1.393(2) . ?
N2 C53 1.416(2) . ?
C11 C12 1.408(2) . ?
C11 C10 1.428(2) . ?
C11 C34 1.451(2) . ?
C10 C9 1.392(2) . ?
C13 C12 1.391(2) . ?
C13 C14 1.422(2) . ?
C9 C14 1.410(2) . ?
C9 C8 1.537(2) . ?
C12 C45 1.539(2) . ?
C8 C32 1.531(2) . ?
C8 C21 1.532(2) . ?
C8 C7 1.541(2) . ?
C44 C39 1.375(2) . ?
C44 C43 1.397(2) . ?
C44 C45 1.525(2) . ?
C14 C15 1.461(2) . ?
C32 C31 1.378(2) . ?
C32 C27 1.389(2) . ?
C45 C46 1.537(2) . ?
C45 C52 1.549(2) . ?
C21 C22 1.377(3) . ?
C21 C26 1.395(2) . ?
C46 C50 1.381(2) . ?
C46 C47 1.389(2) . ?
C53 C52 1.388(2) . ?
C53 C54 1.396(2) . ?
C7 C6 1.385(2) . ?
C7 C2 1.401(2) . ?
C52 C57 1.399(2) . ?
C34 C38 1.394(2) . ?
C34 C33 1.414(2) . ?
C16 C17 1.387(2) . ?
C16 C15 1.414(2) . ?
C6 C5 1.390(2) . ?
C15 C20 1.396(2) . ?
C26 C25 1.388(3) . ?
C26 C27 1.465(3) . ?
C39 C40 1.392(3) . ?
C39 H39A 0.9300 . ?
C33 C35 1.385(3) . ?
C47 C48 1.388(2) . ?
C47 C43 1.470(2) . ?
C50 C51 1.392(3) . ?
C50 H50A 0.9300 . ?
C27 C28 1.390(3) . ?
C57 C56 1.381(3) . ?
C57 H57A 0.9300 . ?
C43 C42 1.386(2) . ?
C38 C37 1.366(3) . ?
C38 H38A 0.9300 . ?
C31 C30 1.388(3) . ?
C31 H31A 0.9300 . ?
C22 C23 1.383(3) . ?
C22 H22A 0.9300 . ?
C2 C3 1.375(2) . ?
C2 H2A 0.9300 . ?
C17 C18 1.366(3) . ?
C17 H17A 0.9300 . ?
C51 C49 1.380(3) . ?
C51 H51A 0.9300 . ?
C54 C55 1.376(3) . ?
C54 H54A 0.9300 . ?
C3 C4 1.368(3) . ?
C3 C1 1.505(3) . ?
C56 C55 1.381(3) . ?
C56 C58 1.518(3) . ?
C48 C49 1.379(3) . ?
C48 H48A 0.9300 . ?
C25 C24 1.370(3) . ?
C25 H25A 0.9300 . ?
C20 C19 1.378(3) . ?
C20 H20A 0.9300 . ?
C42 C41 1.382(3) . ?
C42 H42A 0.9300 . ?
C49 H49A 0.9300 . ?
C37 C36 1.372(3) . ?
C37 H37A 0.9300 . ?
C40 C41 1.377(3) . ?
C40 H40A 0.9300 . ?
C5 C4 1.381(3) . ?
C5 H5 0.9997(10) . ?
C55 H55A 0.9300 . ?
C23 C24 1.384(3) . ?
C23 H23A 0.9300 . ?
C4 H4A 0.9300 . ?
C41 H41A 0.9300 . ?
C28 C29 1.384(3) . ?
C28 H28A 0.9300 . ?
C18 C19 1.384(3) . ?
C18 H18A 0.9300 . ?
C30 C29 1.379(3) . ?
C30 H30A 0.9300 . ?
C24 H24A 0.9300 . ?
C19 H19A 0.9300 . ?
C35 C36 1.372(3) . ?
C35 H35 0.9998(10) . ?
C36 H36A 0.9300 . ?
C29 H29A 0.9300 . ?
C1 H1A 0.9600 . ?
C1 H1B 0.9600 . ?
C1 H1C 0.9600 . ?
C58 H58A 0.9600 . ?
C58 H58B 0.9600 . ?
C58 H58C 0.9600 . ?
